data_7709049
loop_
_publ_author_name
'Zhang, Chengcheng'
'Qin, Yuanyuan'
'Duan, Lijuan'
'Wang, Lu'
'Wu, Yuewei'
'Guo, Yan'
'Song, Weiming'
'Liu, Xiangyu'

_publ_section_title
;
 pH-dependent formation of three porous In(III)-MOFs: framework diversity
 and selective gas adsorption
;
_journal_name_full 'Dalton Transactions'
_journal_paper_doi 10.1039/D1DT02935E
_journal_year 2022
_chemical_formula_moiety 'C26 H14 In N2 O8, C2 H8 N'
_chemical_formula_sum 'C28 H22 In N3 O8'
_chemical_formula_weight 643.30
_space_group_crystal_system tetragonal
_space_group_IT_number 135
_space_group_name_Hall '-P 4c 2ab'
_space_group_name_H-M_alt 'P 42/m b c'
_atom_sites_solution_hydrogens geom
_atom_sites_solution_primary dual
_audit_creation_date 2021-11-07
_audit_creation_method
;
Olex2 1.3
(compiled 2020.06.28 svn.raecde09e for OlexSys, GUI svn.r6132)
;
_audit_update_record
;
2021-11-08 deposited with the CCDC.	2021-12-07 downloaded from the CCDC.
;
_cell_angle_alpha 90
_cell_angle_beta 90
_cell_angle_gamma 90
_cell_formula_units_Z 8
_cell_length_a 20.2125(7)
_cell_length_b 20.2125(7)
_cell_length_c 22.9119(9)
_cell_measurement_reflns_used 9661
_cell_measurement_temperature 193(2)
_cell_measurement_theta_max 56.843
_cell_measurement_theta_min 3.805
_cell_volume 9360.5(6)
_computing_cell_refinement 'SAINT V8.38A (Bruker, 2018)'
_computing_data_reduction 'SAINT V8.38A (Bruker, 2018)'
_computing_molecular_graphics 'Olex2 1.3 (Dolomanov et al., 2009)'
_computing_publication_material 'Olex2 1.3 (Dolomanov et al., 2009)'
_computing_structure_refinement 'XL  (Sheldrick, 2008)'
_computing_structure_solution 'SHELXT 2018/2 (Sheldrick, 2018)'
_diffrn_ambient_temperature 192.99
_diffrn_measured_fraction_theta_full 0.998
_diffrn_measured_fraction_theta_max 0.992
_diffrn_measurement_device_type 'Bruker APEX-III CMOS'
_diffrn_measurement_method '\f and \w scans'
_diffrn_radiation_type GaK\a
_diffrn_radiation_wavelength 1.34139
_diffrn_reflns_av_R_equivalents 0.0664
_diffrn_reflns_av_unetI/netI 0.0194
_diffrn_reflns_Laue_measured_fraction_full 0.998
_diffrn_reflns_Laue_measured_fraction_max 0.992
_diffrn_reflns_limit_h_max 25
_diffrn_reflns_limit_h_min -25
_diffrn_reflns_limit_k_max 25
_diffrn_reflns_limit_k_min -25
_diffrn_reflns_limit_l_max 28
_diffrn_reflns_limit_l_min -28
_diffrn_reflns_number 173822
_diffrn_reflns_point_group_measured_fraction_full 0.998
_diffrn_reflns_point_group_measured_fraction_max 0.992
_diffrn_reflns_theta_full 53.594
_diffrn_reflns_theta_max 57.297
_diffrn_reflns_theta_min 3.805
_diffrn_source_current 2.86
_diffrn_source_power 0.1993706
_diffrn_source_voltage 69.71
_diffrn_standards_number 0
_exptl_absorpt_coefficient_mu 2.883
_exptl_absorpt_correction_T_max 0.7512
_exptl_absorpt_correction_T_min 0.5732
_exptl_absorpt_correction_type multi-scan
_exptl_absorpt_process_details
;
SADABS-2016/2 (Bruker,2016/2) was used for absorption correction.
wR2(int) was 0.1099 before and 0.0796 after correction.
The Ratio of minimum to maximum transmission is 0.7630.
The \l/2 correction factor is Not present.
;
_exptl_crystal_colour colourless
_exptl_crystal_colour_primary colourless
_exptl_crystal_density_diffrn 0.913
_exptl_crystal_description block
_exptl_crystal_F_000 2592
_exptl_crystal_size_max 0.1
_exptl_crystal_size_mid 0.1
_exptl_crystal_size_min 0.1
_refine_diff_density_max 1.136
_refine_diff_density_min -1.608
_refine_diff_density_rms 0.099
_refine_ls_extinction_method none
_refine_ls_goodness_of_fit_ref 1.054
_refine_ls_hydrogen_treatment constr
_refine_ls_matrix_type full
_refine_ls_number_parameters 281
_refine_ls_number_reflns 4939
_refine_ls_number_restraints 529
_refine_ls_restrained_S_all 1.104
_refine_ls_R_factor_all 0.0641
_refine_ls_R_factor_gt 0.0603
_refine_ls_shift/su_max 0.002
_refine_ls_shift/su_mean 0.000
_refine_ls_structure_factor_coef Fsqd
_refine_ls_weighting_details 'w=1/[\s^2^(Fo^2^)+(0.1013P)^2^+20.1330P] where P=(Fo^2^+2Fc^2^)/3'
_refine_ls_weighting_scheme calc
_refine_ls_wR_factor_gt 0.1772
_refine_ls_wR_factor_ref 0.1812
_reflns_Friedel_coverage 0.000
_reflns_number_gt 4470
_reflns_number_total 4939
_reflns_threshold_expression 'I > 2\s(I)'
_cod_data_source_file d1dt02935e2.cif
_cod_data_source_block 1_c
_cod_original_cell_volume 9360.5(7)
_cod_database_code 7709049
_shelx_shelxl_version_number 2018/3
_shelx_space_group_comment
;
The symmetry employed for this shelxl refinement is uniquely defined
by the following loop, which should always be used as a source of
symmetry information in preference to the above space-group names.
They are only intended as comments.
;
_olex2_refinement_description
;
1. Fixed Uiso
 At 1.2 times of:
  All C(H) groups, All N(H,H) groups
 At 1.5 times of:
  All C(H,H,H) groups
2. Restrained distances
 C23-C24
 2.2 with sigma of 0.01
 N2-C23 = N2-C24
 1.45 with sigma of 0.01
 C8_2-C7_2
 1.5 with sigma of 0.01
 N2-C23 \\sim N2-C24
 with sigma of 0.01
3. Restrained planarity
 C8_2, C9_2, C10_2, N1_2, C11_2, C12_2, C7_2
 with sigma of 0.01
 C2_2, C3_2, C4_2, C5_2, C6_2, C7_2, C8_2
 with sigma of 0.01
4. Uiso/Uaniso restraints and constraints
All non-hydrogen atoms have similar U: within 2.5A with sigma of 0.02 and sigma
for terminal atoms of 0.04 within 2.5A
Uanis(C24) \\sim Ueq: with sigma of 0.01 and sigma for terminal atoms of 0.02
Uanis(C23) \\sim Ueq: with sigma of 0.006 and sigma for terminal atoms of 0.012
5. Others
 Fixed Sof: C10(0.5) H10(0.5) C11(0.5) H11(0.5) C12(0.5) H12(0.5) C13(0.5)
 H13(0.5) N2(0.5) H2A(0.5) H2B(0.5) C23(0.5) H23A(0.5) H23B(0.5) H23C(0.5)
 C24(0.5) H24A(0.5) H24B(0.5) H24C(0.5) C1(0.5) C13(0.5) C2(0.5) C3(0.5)
 H3(0.5) C4(0.5) H4(0.5) C5(0.5) C6(0.5) H6(0.5) C7(0.5) C8(0.5) C9(0.5)
 H9(0.5) C10(0.5) H10(0.5) N1(0.5) C11(0.5) H11(0.5) C12(0.5) H12(0.5) O2(0.5)
 O1(0.5)
 Fixed Y: C23(0.497489) C24(0.42077)
6.a Secondary CH2 refined with riding coordinates:
 N2(H2A,H2B)
6.b Me refined with riding coordinates:
 C23(H23A,H23B,H23C), C24(H24A,H24B,H24C)
6.c Aromatic/amide H refined with riding coordinates:
 C10(H10), C11(H11), C12(H12), C13(H13), C3(H3), C6(H6), C7(H7), C3(H3),
 C4(H4), C6(H6), C9(H9), C10(H10), C11(H11), C12(H12)
6.d Fitted hexagon refined as free rotating group:
 C2(C3,C4,C5,C6,C7), C8(C9,C10,N1,C11,C12)
;
_smtbx_masks_void_probe_radius 1.2
_smtbx_masks_void_truncation_radius 1.2
_olex2_submission_special_instructions 'No special instructions were received'

loop_
_space_group_symop_operation_xyz
'x, y, z'
'-x, -y, z'
'-y, x, z+1/2'
'y, -x, z+1/2'
'-x+1/2, y+1/2, -z'
'x+1/2, -y+1/2, -z'
'y+1/2, x+1/2, -z+1/2'
'-y+1/2, -x+1/2, -z+1/2'
'-x, -y, -z'
'x, y, -z'
'y, -x, -z-1/2'
'-y, x, -z-1/2'
'x-1/2, -y-1/2, z'
'-x-1/2, y-1/2, z'
'-y-1/2, -x-1/2, z-1/2'
'y-1/2, x-1/2, z-1/2'

loop_
_atom_site_label
_atom_site_type_symbol
_atom_site_fract_x
_atom_site_fract_y
_atom_site_fract_z
_atom_site_U_iso_or_equiv
_atom_site_adp_type
_atom_site_occupancy
_atom_site_site_symmetry_order
_atom_site_calc_flag
_atom_site_refinement_flags_posn
_atom_site_refinement_flags_adp
_atom_site_refinement_flags_occupancy
_atom_site_disorder_assembly
_atom_site_disorder_group
C10 C 0.0754(4) 0.3422(4) 0.4618(4) 0.0521(18) Uani 0.5 1 d . U P A -1
H10 H 0.099928 0.316679 0.434505 0.062 Uiso 0.5 1 calc R U P A -1
C11 C 0.0067(4) 0.3378(4) 0.4634(4) 0.0498(18) Uani 0.5 1 d . U P A -1
H11 H -0.014961 0.308674 0.437031 0.060 Uiso 0.5 1 calc R U P A -1
C12 C 0.0016(4) 0.4114(4) 0.5396(4) 0.0438(16) Uani 0.5 1 d . U P A -1
H12 H -0.024160 0.434503 0.567697 0.053 Uiso 0.5 1 calc R U P A -1
C13 C 0.0705(4) 0.4188(4) 0.5404(4) 0.0416(16) Uani 0.5 1 d . U P A -1
H13 H 0.091361 0.447094 0.567915 0.050 Uiso 0.5 1 calc R U P A -1
C1 C 0.3161(3) 0.2556(3) 0.500000 0.0441(12) Uani 1 2 d S TU P . .
C2 C 0.2833(3) 0.3219(3) 0.500000 0.0499(13) Uani 1 2 d S TU P . .
C3 C 0.2153(3) 0.3258(3) 0.500000 0.0457(12) Uani 1 2 d S TU P . .
H3 H 0.190291 0.286007 0.500000 0.055 Uiso 1 2 calc R U P . .
C4 C 0.1820(2) 0.3862(3) 0.500000 0.0415(11) Uani 1 2 d S TU P A .
C5 C 0.2198(3) 0.4442(3) 0.500000 0.0497(13) Uani 1 2 d S TU P . .
C6 C 0.2884(3) 0.4403(3) 0.500000 0.0620(17) Uani 1 2 d S TU P . .
H6 H 0.313949 0.479798 0.500000 0.074 Uiso 1 2 calc R U P . .
C7 C 0.3197(3) 0.3800(3) 0.500000 0.0503(14) Uani 1 2 d S TU P . .
H7 H 0.366649 0.378024 0.500000 0.060 Uiso 1 2 calc R U P . .
C8 C 0.1908(3) 0.5126(3) 0.500000 0.0489(13) Uani 1 2 d S TU P . .
C9 C 0.1075(3) 0.3837(3) 0.500000 0.0393(11) Uani 1 2 d S TU P . .
In2 In 0.14073(2) 0.63219(2) 0.500000 0.03561(17) Uani 1 2 d S TU P C .
N1 N -0.0293(2) 0.3724(2) 0.500000 0.0397(10) Uani 1 2 d S TU P . .
O1 O 0.2789(2) 0.20550(18) 0.500000 0.0528(11) Uani 1 2 d S TU P . .
O2 O 0.3770(2) 0.25059(19) 0.500000 0.0512(10) Uani 1 2 d S TU P . .
O4 O 0.1337(2) 0.5211(2) 0.500000 0.115(2) Uani 1 2 d S TU P . .
O5 O 0.2257(2) 0.5606(2) 0.500000 0.102(2) Uani 1 2 d S TU P . .
N2 N 0.033(2) 0.475(3) 0.2936(15) 0.45(3) Uani 0.5 1 d D U P B -1
H2A H -0.003054 0.460123 0.273805 0.534 Uiso 0.5 1 calc R U P B -1
H2B H 0.054368 0.506262 0.272338 0.534 Uiso 0.5 1 calc R U P B -1
C23 C 0.017(4) 0.497489 0.352(2) 0.47(3) Uani 0.5 1 d D U P B -1
H23A H -0.013599 0.535176 0.349598 0.699 Uiso 0.5 1 calc R U P B -1
H23B H -0.004419 0.461524 0.373916 0.699 Uiso 0.5 1 calc R U P B -1
H23C H 0.057286 0.511103 0.372340 0.699 Uiso 0.5 1 calc R U P B -1
C24 C 0.077(3) 0.420770 0.310(3) 0.47(3) Uani 0.5 1 d D U P B -1
H24A H 0.093593 0.398721 0.275032 0.701 Uiso 0.5 1 calc R U P B -1
H24B H 0.114371 0.438434 0.332611 0.701 Uiso 0.5 1 calc R U P B -1
H24C H 0.052666 0.388855 0.334187 0.701 Uiso 0.5 1 calc R U P B -1
C1_2 C 0.1744(5) 0.6288(7) 0.3722(4) 0.068(3) Uani 0.5 1 d . U P C -1
C13_2 C 0.1015(8) 0.6252(10) 0.1264(7) 0.105(4) Uani 0.5 1 d . U P C -1
C2_2 C 0.1220(5) 0.6345(7) 0.1906(4) 0.120(4) Uani 0.5 1 d G U P C -1
C3_2 C 0.1847(4) 0.6143(7) 0.2082(4) 0.102(4) Uani 0.5 1 d G U P C -1
H3_2 H 0.216582 0.601576 0.179861 0.123 Uiso 0.5 1 calc R U P C -1
C4_2 C 0.2006(3) 0.6125(6) 0.2672(4) 0.096(3) Uani 0.5 1 d G U P C -1
H4_2 H 0.243388 0.598678 0.279182 0.115 Uiso 0.5 1 calc R U P C -1
C5_2 C 0.1539(5) 0.6311(7) 0.3086(3) 0.094(3) Uani 0.5 1 d G U P C -1
C6_2 C 0.0913(4) 0.6513(7) 0.2910(4) 0.115(4) Uani 0.5 1 d G U P C -1
H6_2 H 0.059355 0.664016 0.319323 0.138 Uiso 0.5 1 calc R U P C -1
C7_2 C 0.0753(4) 0.6531(6) 0.2320(5) 0.142(4) Uani 0.5 1 d DG U P C -1
C8_2 C 0.0079(6) 0.6745(9) 0.2092(5) 0.233(6) Uani 0.5 1 d DG U P C -1
C9_2 C -0.0064(9) 0.7300(9) 0.1758(9) 0.271(7) Uani 0.5 1 d G U P C -1
H9_2 H 0.027978 0.759546 0.164837 0.325 Uiso 0.5 1 calc R U P C -1
C10_2 C -0.0711(12) 0.7424(11) 0.1584(9) 0.256(7) Uani 0.5 1 d G U P C -1
H10_2 H -0.080950 0.780393 0.135542 0.307 Uiso 0.5 1 calc R U P C -1
N1_2 N -0.1215(7) 0.6992(15) 0.1744(9) 0.273(7) Uani 0.5 1 d G U P C -1
C11_2 C -0.1071(9) 0.6436(13) 0.2078(12) 0.269(7) Uani 0.5 1 d G U P C -1
H11_2 H -0.141522 0.614126 0.218739 0.323 Uiso 0.5 1 calc R U P C -1
C12_2 C -0.0424(11) 0.6313(9) 0.2252(9) 0.257(6) Uani 0.5 1 d G U P C -1
H12_2 H -0.032595 0.593278 0.248035 0.308 Uiso 0.5 1 calc R U P C -1
O2_2 O 0.0431(6) 0.6168(9) 0.1143(5) 0.167(5) Uani 0.5 1 d . U P C -1
O1_2 O 0.2270(4) 0.6056(6) 0.3880(4) 0.104(3) Uani 0.5 1 d . U P C -1
O1A_2 O 0.13230(16) 0.64399(18) 0.40784(18) 0.0575(10) Uani 1 1 d . U . . .

loop_
_atom_site_aniso_label
_atom_site_aniso_U_11
_atom_site_aniso_U_22
_atom_site_aniso_U_33
_atom_site_aniso_U_23
_atom_site_aniso_U_13
_atom_site_aniso_U_12
C10 0.043(4) 0.042(4) 0.071(5) -0.017(4) 0.003(4) 0.003(3)
C11 0.035(4) 0.040(4) 0.073(5) -0.015(4) -0.001(3) -0.001(3)
C12 0.037(3) 0.038(4) 0.056(4) -0.004(3) 0.000(3) -0.004(3)
C13 0.033(3) 0.036(3) 0.057(4) -0.002(3) 0.002(3) -0.004(3)
C1 0.040(3) 0.032(2) 0.061(3) 0.000 0.000 0.008(2)
C2 0.040(3) 0.028(2) 0.082(4) 0.000 0.000 0.004(2)
C3 0.045(3) 0.027(2) 0.065(3) 0.000 0.000 0.004(2)
C4 0.029(2) 0.029(2) 0.066(3) 0.000 0.000 0.0081(19)
C5 0.033(2) 0.026(2) 0.090(4) 0.000 0.000 0.004(2)
C6 0.049(3) 0.031(3) 0.106(5) 0.000 0.000 -0.002(2)
C7 0.026(2) 0.038(3) 0.087(4) 0.000 0.000 0.004(2)
C8 0.037(3) 0.027(2) 0.082(4) 0.000 0.000 0.003(2)
C9 0.039(3) 0.028(2) 0.052(3) 0.000 0.000 -0.002(2)
In2 0.0345(2) 0.0268(2) 0.0456(3) 0.000 0.000 -0.00124(11)
N1 0.033(2) 0.030(2) 0.056(3) 0.000 0.000 -0.0016(16)
O1 0.045(2) 0.0281(18) 0.085(3) 0.000 0.000 0.0026(16)
O2 0.049(2) 0.035(2) 0.069(3) 0.000 0.000 0.0073(17)
O4 0.048(3) 0.027(2) 0.271(7) 0.000 0.000 0.0066(19)
O5 0.049(3) 0.028(2) 0.228(6) 0.000 0.000 0.0051(19)
N2 0.42(3) 0.41(3) 0.50(4) 0.01(3) 0.12(3) -0.07(3)
C23 0.46(3) 0.46(3) 0.47(3) 0.002(12) 0.011(12) -0.017(12)
C24 0.45(3) 0.47(3) 0.48(3) 0.027(17) 0.057(17) -0.019(17)
C1_2 0.050(5) 0.111(7) 0.043(5) 0.001(5) 0.001(4) 0.004(5)
C13_2 0.079(8) 0.172(13) 0.064(7) 0.026(8) -0.025(6) -0.037(8)
C2_2 0.082(7) 0.218(10) 0.060(7) 0.017(7) 0.002(6) 0.020(7)
C3_2 0.068(6) 0.188(10) 0.051(5) -0.006(7) -0.003(5) 0.017(7)
C4_2 0.068(6) 0.175(9) 0.045(4) -0.006(6) -0.002(5) 0.025(6)
C5_2 0.079(6) 0.164(8) 0.040(5) 0.004(6) 0.001(5) 0.026(6)
C6_2 0.085(7) 0.205(10) 0.055(6) 0.012(7) 0.009(6) 0.034(8)
C7_2 0.102(8) 0.245(10) 0.079(6) 0.017(8) -0.001(7) 0.037(8)
C8_2 0.192(11) 0.336(13) 0.170(10) 0.050(10) 0.007(10) 0.035(11)
C9_2 0.241(14) 0.371(16) 0.199(12) 0.062(13) -0.005(13) 0.049(14)
C10_2 0.215(14) 0.369(16) 0.185(12) 0.059(13) -0.016(13) 0.042(14)
N1_2 0.249(14) 0.369(16) 0.200(12) 0.060(13) -0.021(12) 0.043(14)
C11_2 0.227(14) 0.371(16) 0.209(13) 0.046(13) -0.018(13) 0.047(14)
C12_2 0.216(13) 0.353(14) 0.201(11) 0.041(11) -0.010(12) 0.031(13)
O2_2 0.104(8) 0.293(15) 0.106(8) 0.044(9) -0.030(7) -0.094(9)
O1_2 0.065(5) 0.183(9) 0.063(5) -0.006(5) -0.008(4) 0.028(5)
O1A_2 0.062(2) 0.070(2) 0.0404(19) 0.0023(15) 0.0051(14) -0.0023(14)

loop_
_atom_type_symbol
_atom_type_description
_atom_type_scat_dispersion_real
_atom_type_scat_dispersion_imag
_atom_type_scat_source
C C 0.0148 0.0070 'International Tables Vol C Tables 4.2.6.8 and 6.1.1.4'
H H 0.0000 0.0000 'International Tables Vol C Tables 4.2.6.8 and 6.1.1.4'
In In 0.1340 3.9149 'International Tables Vol C Tables 4.2.6.8 and 6.1.1.4'
N N 0.0253 0.0136 'International Tables Vol C Tables 4.2.6.8 and 6.1.1.4'
O O 0.0412 0.0250 'International Tables Vol C Tables 4.2.6.8 and 6.1.1.4'

loop_
_geom_angle_atom_site_label_1
_geom_angle_atom_site_label_2
_geom_angle_atom_site_label_3
_geom_angle
_geom_angle_site_symmetry_1
_geom_angle_site_symmetry_3
_geom_angle_publ_flag
C11 C10 H10 120.2 . . ?
C9 C10 H10 120.2 . . ?
C9 C10 C11 119.5(7) . . ?
C10 C11 H11 118.8 . . ?
N1 C11 C10 122.4(7) . . ?
N1 C11 H11 118.8 . . ?
C13 C12 H12 119.0 . . ?
N1 C12 H12 119.0 . . ?
N1 C12 C13 121.9(7) . . ?
C12 C13 H13 120.9 . . ?
C9 C13 C12 118.3(7) . . ?
C9 C13 H13 120.9 . . ?
C2 C1 In2 173.0(4) . 5_546 ?
O1 C1 C2 117.1(5) . . ?
O1 C1 In2 55.9(3) . 5_546 ?
O2 C1 C2 121.0(5) . . ?
O2 C1 In2 66.0(3) . 5_546 ?
O2 C1 O1 121.9(5) . . ?
C3 C2 C1 119.5(5) . . ?
C3 C2 C7 118.9(5) . . ?
C7 C2 C1 121.6(5) . . ?
C2 C3 H3 118.9 . . ?
C2 C3 C4 122.1(5) . . ?
C4 C3 H3 118.9 . . ?
C3 C4 C5 118.1(5) . . ?
C3 C4 C9 116.9(5) . . ?
C5 C4 C9 125.0(4) . . ?
C4 C5 C8 124.0(5) . . ?
C6 C5 C4 119.8(5) . . ?
C6 C5 C8 116.2(5) . . ?
C5 C6 H6 119.7 . . ?
C7 C6 C5 120.6(5) . . ?
C7 C6 H6 119.7 . . ?
C2 C7 H7 119.7 . . ?
C6 C7 C2 120.5(5) . . ?
C6 C7 H7 119.7 . . ?
C5 C8 In2 179.8(4) . . ?
O4 C8 C5 121.5(5) . . ?
O4 C8 In2 58.8(3) . . ?
O4 C8 O5 117.5(6) . . ?
O5 C8 C5 121.1(5) . . ?
O5 C8 In2 58.7(3) . . ?
C10 C9 C13 118.9(6) . . ?
C10 C9 C4 119.5(5) . . ?
C13 C9 C4 121.4(4) . . ?
C8 In2 C1 137.99(18) . 5_556 ?
N1 In2 C1 111.63(16) 9_566 5_556 ?
N1 In2 C8 110.38(16) 9_566 . ?
N1 In2 O2 83.83(14) 9_566 5_556 ?
O1 In2 C1 28.34(16) 5_556 5_556 ?
O1 In2 C8 109.65(16) 5_556 . ?
O1 In2 N1 139.97(15) 5_556 9_566 ?
O1 In2 O2 56.14(14) 5_556 5_556 ?
O1 In2 O4 135.98(16) 5_556 . ?
O1 In2 O5 82.47(17) 5_556 . ?
O2 In2 C1 27.80(15) 5_556 5_556 ?
O2 In2 C8 165.79(16) 5_556 . ?
O4 In2 C1 164.31(17) . 5_556 ?
O4 In2 C8 26.32(17) . . ?
O4 In2 N1 84.06(17) . 9_566 ?
O4 In2 O2 167.88(17) . 5_556 ?
O5 In2 C1 110.81(18) . 5_556 ?
O5 In2 C8 27.18(17) . . ?
O5 In2 N1 137.56(16) . 9_566 ?
O5 In2 O2 138.61(16) . 5_556 ?
O5 In2 O4 53.51(17) . . ?
O1A_2 In2 C1 85.46(10) 10_556 5_556 ?
O1A_2 In2 C1 85.46(10) . 5_556 ?
O1A_2 In2 C8 97.70(10) 10_556 . ?
O1A_2 In2 C8 97.71(10) . . ?
O1A_2 In2 N1 85.68(9) 10_556 9_566 ?
O1A_2 In2 N1 85.68(9) . 9_566 ?
O1A_2 In2 O1 89.06(9) 10_556 5_556 ?
O1A_2 In2 O1 89.06(9) . 5_556 ?
O1A_2 In2 O2 82.96(10) . 5_556 ?
O1A_2 In2 O2 82.96(10) 10_556 5_556 ?
O1A_2 In2 O4 96.12(10) . . ?
O1A_2 In2 O4 96.12(10) 10_556 . ?
O1A_2 In2 O5 97.66(10) . . ?
O1A_2 In2 O5 97.65(10) 10_556 . ?
O1A_2 In2 O1A_2 164.19(19) . 10_556 ?
C11 N1 C12 118.9(6) . . ?
C11 N1 In2 122.2(4) . 9_566 ?
C12 N1 In2 119.0(4) . 9_566 ?
C1 O1 In2 95.8(3) . 5_546 ?
C1 O2 In2 86.2(3) . 5_546 ?
C8 O4 In2 94.9(4) . . ?
C8 O5 In2 94.1(4) . . ?
H2A N2 H2B 109.8 . . ?
C23 N2 H2A 112.2 . . ?
C23 N2 H2B 112.2 . . ?
C24 N2 H2A 112.2 . . ?
C24 N2 H2B 112.2 . . ?
C24 N2 C23 97.7(9) . . ?
N2 C23 H23A 109.5 . . ?
N2 C23 H23B 109.5 . . ?
N2 C23 H23C 109.5 . . ?
H23A C23 H23B 109.5 . . ?
H23A C23 H23C 109.5 . . ?
H23B C23 H23C 109.5 . . ?
N2 C24 H24A 109.5 . . ?
N2 C24 H24B 109.5 . . ?
N2 C24 H24C 109.5 . . ?
H24A C24 H24B 109.5 . . ?
H24A C24 H24C 109.5 . . ?
H24B C24 H24C 109.5 . . ?
O1_2 C1_2 C5_2 122.5(9) . . ?
O1_2 C1_2 O1A_2 120.5(9) . . ?
O1A_2 C1_2 C5_2 116.4(9) . . ?
O2_2 C13_2 C2_2 119.4(15) . . ?
C3_2 C2_2 C13_2 119.1(9) . . ?
C3_2 C2_2 C7_2 120.0 . . ?
C7_2 C2_2 C13_2 120.2(9) . . ?
C2_2 C3_2 H3_2 120.0 . . ?
C2_2 C3_2 C4_2 120.0 . . ?
C4_2 C3_2 H3_2 120.0 . . ?
C3_2 C4_2 H4_2 120.0 . . ?
C5_2 C4_2 C3_2 120.0 . . ?
C5_2 C4_2 H4_2 120.0 . . ?
C4_2 C5_2 C1_2 117.5(7) . . ?
C4_2 C5_2 C6_2 120.0 . . ?
C6_2 C5_2 C1_2 122.5(7) . . ?
C5_2 C6_2 H6_2 120.0 . . ?
C5_2 C6_2 C7_2 120.0 . . ?
C7_2 C6_2 H6_2 120.0 . . ?
C2_2 C7_2 C8_2 116.7(6) . . ?
C6_2 C7_2 C2_2 120.0 . . ?
C6_2 C7_2 C8_2 123.3(6) . . ?
C9_2 C8_2 C7_2 127.3(12) . . ?
C9_2 C8_2 C12_2 120.0 . . ?
C12_2 C8_2 C7_2 112.7(12) . . ?
C8_2 C9_2 H9_2 120.0 . . ?
C10_2 C9_2 C8_2 120.0 . . ?
C10_2 C9_2 H9_2 120.0 . . ?
C9_2 C10_2 H10_2 120.0 . . ?
C9_2 C10_2 N1_2 120.0 . . ?
N1_2 C10_2 H10_2 120.0 . . ?
C10_2 N1_2 C11_2 120.0 . . ?
N1_2 C11_2 H11_2 120.0 . . ?
C12_2 C11_2 N1_2 120.0 . . ?
C12_2 C11_2 H11_2 120.0 . . ?
C8_2 C12_2 H12_2 120.0 . . ?
C11_2 C12_2 C8_2 120.0 . . ?
C11_2 C12_2 H12_2 120.0 . . ?
C1_2 O1A_2 In2 125.4(6) . . ?

loop_
_geom_bond_atom_site_label_1
_geom_bond_atom_site_label_2
_geom_bond_distance
_geom_bond_site_symmetry_2
_geom_bond_publ_flag
C10 H10 0.9500 . ?
C10 C11 1.392(11) . ?
C10 C9 1.375(9) . ?
C11 H11 0.9500 . ?
C11 N1 1.312(9) . ?
C12 H12 0.9500 . ?
C12 C13 1.400(10) . ?
C12 N1 1.357(8) . ?
C13 H13 0.9500 . ?
C13 C9 1.385(9) . ?
C1 C2 1.495(7) . ?
C1 In2 2.643(5) 5_546 ?
C1 O1 1.261(7) . ?
C1 O2 1.235(7) . ?
C2 C3 1.376(8) . ?
C2 C7 1.384(8) . ?
C3 H3 0.9500 . ?
C3 C4 1.395(7) . ?
C4 C5 1.399(7) . ?
C4 C9 1.507(7) . ?
C5 C6 1.390(8) . ?
C5 C8 1.500(7) . ?
C6 H6 0.9500 . ?
C6 C7 1.375(8) . ?
C7 H7 0.9500 . ?
C8 In2 2.621(5) . ?
C8 O4 1.167(7) . ?
C8 O5 1.201(7) . ?
In2 N1 2.254(5) 9_566 ?
In2 O1 2.199(4) 5_556 ?
In2 O2 2.420(4) 5_556 ?
In2 O4 2.250(5) . ?
In2 O5 2.246(5) . ?
In2 O1A_2 2.132(4) . ?
In2 O1A_2 2.132(4) 10_556 ?
N2 H2A 0.9100 . ?
N2 H2B 0.9100 . ?
N2 C23 1.457(8) . ?
N2 C24 1.456(8) . ?
C23 H23A 0.9800 . ?
C23 H23B 0.9800 . ?
C23 H23C 0.9800 . ?
C24 H24A 0.9800 . ?
C24 H24B 0.9800 . ?
C24 H24C 0.9800 . ?
C1_2 C5_2 1.516(12) . ?
C1_2 O1_2 1.216(13) . ?
C1_2 O1A_2 1.219(11) . ?
C13_2 C2_2 1.541(17) . ?
C13_2 O2_2 1.225(17) . ?
C2_2 C3_2 1.3900 . ?
C2_2 C7_2 1.3900 . ?
C3_2 H3_2 0.9500 . ?
C3_2 C4_2 1.3900 . ?
C4_2 H4_2 0.9500 . ?
C4_2 C5_2 1.3900 . ?
C5_2 C6_2 1.3900 . ?
C6_2 H6_2 0.9500 . ?
C6_2 C7_2 1.3900 . ?
C7_2 C8_2 1.522(9) . ?
C8_2 C9_2 1.3900 . ?
C8_2 C12_2 1.3900 . ?
C9_2 H9_2 0.9500 . ?
C9_2 C10_2 1.3900 . ?
C10_2 H10_2 0.9500 . ?
C10_2 N1_2 1.3900 . ?
N1_2 C11_2 1.3900 . ?
C11_2 H11_2 0.9500 . ?
C11_2 C12_2 1.3900 . ?
C12_2 H12_2 0.9500 . ?

loop_
_geom_torsion_atom_site_label_1
_geom_torsion_atom_site_label_2
_geom_torsion_atom_site_label_3
_geom_torsion_atom_site_label_4
_geom_torsion
_geom_torsion_site_symmetry_1
_geom_torsion_site_symmetry_2
_geom_torsion_site_symmetry_3
_geom_torsion_site_symmetry_4
_geom_torsion_publ_flag
C10 C11 N1 C12 -3.3(12) . . . . ?
C10 C11 N1 In2 177.6(7) . . . 9_566 ?
C11 C10 C9 C13 1.8(12) . . . . ?
C11 C10 C9 C4 177.4(7) . . . . ?
C12 C13 C9 C10 -1.4(10) . . . . ?
C12 C13 C9 C4 -176.9(6) . . . . ?
C13 C12 N1 C11 3.7(10) . . . . ?
C13 C12 N1 In2 -177.2(6) . . . 9_566 ?
C1 C2 C3 C4 180.0 . . . . ?
C1 C2 C7 C6 180.0 . . . . ?
C2 C1 O1 In2 180.0 . . . 5_546 ?
C2 C1 O2 In2 180.0 . . . 5_546 ?
C2 C3 C4 C5 0.0 . . . . ?
C2 C3 C4 C9 180.0 . . . . ?
C3 C2 C7 C6 0.0 . . . . ?
C3 C4 C5 C6 0.0 . . . . ?
C3 C4 C5 C8 180.0 . . . . ?
C3 C4 C9 C10 -47.0(5) . . . . ?
C3 C4 C9 C13 128.4(5) . . . . ?
C4 C5 C6 C7 0.0 . . . . ?
C4 C5 C8 O4 0.0 . . . . ?
C4 C5 C8 O5 180.0 . . . . ?
C5 C4 C9 C10 133.0(5) . . . . ?
C5 C4 C9 C13 -51.6(5) . . . . ?
C5 C6 C7 C2 0.0 . . . . ?
C5 C8 O4 In2 180.0 . . . . ?
C5 C8 O5 In2 180.0 . . . . ?
C6 C5 C8 O4 180.0 . . . . ?
C6 C5 C8 O5 0.0 . . . . ?
C7 C2 C3 C4 0.0 . . . . ?
C8 C5 C6 C7 180.0 . . . . ?
C9 C10 C11 N1 0.5(14) . . . . ?
C9 C4 C5 C6 180.0 . . . . ?
C9 C4 C5 C8 0.0 . . . . ?
N1 C12 C13 C9 -1.4(11) . . . . ?
O1 C1 C2 C3 0.0 . . . . ?
O1 C1 C2 C7 180.0 . . . . ?
O1 C1 O2 In2 0.0 . . . 5_546 ?
O2 C1 C2 C3 180.0 . . . . ?
O2 C1 C2 C7 0.0 . . . . ?
O2 C1 O1 In2 0.0 . . . 5_546 ?
O4 C8 O5 In2 0.0 . . . . ?
O5 C8 O4 In2 0.0 . . . . ?
C1_2 C5_2 C6_2 C7_2 179.4(13) . . . . ?
C13_2 C2_2 C3_2 C4_2 -170.0(14) . . . . ?
C13_2 C2_2 C7_2 C6_2 169.9(14) . . . . ?
C13_2 C2_2 C7_2 C8_2 -10.0(14) . . . . ?
C2_2 C3_2 C4_2 C5_2 0.0 . . . . ?
C2_2 C7_2 C8_2 C9_2 -66.0(10) . . . . ?
C2_2 C7_2 C8_2 C12_2 113.9(10) . . . . ?
C3_2 C2_2 C7_2 C6_2 0.0 . . . . ?
C3_2 C2_2 C7_2 C8_2 -179.9(3) . . . . ?
C3_2 C4_2 C5_2 C1_2 -179.4(12) . . . . ?
C3_2 C4_2 C5_2 C6_2 0.0 . . . . ?
C4_2 C5_2 C6_2 C7_2 0.0 . . . . ?
C5_2 C1_2 O1A_2 In2 170.4(8) . . . . ?
C5_2 C6_2 C7_2 C2_2 0.0 . . . . ?
C5_2 C6_2 C7_2 C8_2 179.8(3) . . . . ?
C6_2 C7_2 C8_2 C9_2 114.1(11) . . . . ?
C6_2 C7_2 C8_2 C12_2 -65.9(10) . . . . ?
C7_2 C2_2 C3_2 C4_2 0.0 . . . . ?
C7_2 C8_2 C9_2 C10_2 180.0(3) . . . . ?
C7_2 C8_2 C12_2 C11_2 -180.0(2) . . . . ?
C8_2 C9_2 C10_2 N1_2 0.0 . . . . ?
C9_2 C8_2 C12_2 C11_2 0.0 . . . . ?
C9_2 C10_2 N1_2 C11_2 0.0 . . . . ?
C10_2 N1_2 C11_2 C12_2 0.0 . . . . ?
N1_2 C11_2 C12_2 C8_2 0.0 . . . . ?
C12_2 C8_2 C9_2 C10_2 0.0 . . . . ?
O2_2 C13_2 C2_2 C3_2 150.7(16) . . . . ?
O2_2 C13_2 C2_2 C7_2 -19(2) . . . . ?
O1_2 C1_2 C5_2 C4_2 -7.3(18) . . . . ?
O1_2 C1_2 C5_2 C6_2 173.3(11) . . . . ?
O1_2 C1_2 O1A_2 In2 -1.1(17) . . . . ?
O1A_2 C1_2 C5_2 C4_2 -178.6(9) . . . . ?
O1A_2 C1_2 C5_2 C6_2 2.0(16) . . . . ?

loop_
_smtbx_masks_void_nr
_smtbx_masks_void_average_x
_smtbx_masks_void_average_y
_smtbx_masks_void_average_z
_smtbx_masks_void_volume
_smtbx_masks_void_count_electrons
_smtbx_masks_void_content
1 -0.100 -0.137 -0.490 4467.4 869.3 ?
